data_1533317
loop_
_publ_author_name
'Chandra, A.'
'Pandey, D.'

_publ_section_title
;
 Evolution of crystallographic phases in the system (Pb1-x Cax) Ti O3: a
 Rietveld study
;
_journal_name_full 'Journal of Materials Research'
_journal_page_first 407
_journal_page_last 414
_journal_volume 18
_journal_year 2003
_chemical_formula_sum 'Ca0.6 O3 Pb0.4 Ti'
_chemical_name_systematic '(Pb0.4 Ca0.6) (Ti O3)'
_space_group_IT_number 62
_symmetry_space_group_name_Hall '-P 2c 2ab'
_symmetry_space_group_name_H-M 'P b n m'
_cell_angle_alpha 90
_cell_angle_beta 90
_cell_angle_gamma 90
_cell_formula_units_Z 4
_cell_length_a 5.491
_cell_length_b 5.482
_cell_length_c 7.739
_cell_volume 232.957
_citation_journal_id_ASTM JMREEE
_cod_data_source_file Chandra_JMREEE_2003_430.cif
_cod_data_source_block Ca0.6O3Pb0.4Ti1
_cod_original_cell_volume 232.9568
_cod_original_sg_symbol_Hall '-P 2ac 2n (z,x,y)'
_cod_original_formula_sum 'Ca0.6 O3 Pb0.4 Ti1'
_cod_database_code 1533317

loop_
_symmetry_equiv_pos_as_xyz
x,y,z
x+1/2,-y+1/2,-z
-x+1/2,y+1/2,-z+1/2
-x,-y,z+1/2
-x,-y,-z
-x-1/2,y-1/2,z
x-1/2,-y-1/2,z-1/2
x,y,-z-1/2

loop_
_atom_site_label
_atom_site_type_symbol
_atom_site_fract_x
_atom_site_fract_y
_atom_site_fract_z
_atom_site_occupancy
_atom_site_U_iso_or_equiv
O2 O-2 0.2262 0.27 0.01 1 0.0
O1 O-2 -0.012 -0.01 0.25 1 0.0
Ti1 Ti+4 0 0 0 1 0.0
Pb1 Pb+2 -0.002 0.5089 0.25 0.4 0.0
Ca1 Ca+2 -0.002 0.5089 0.25 0.6 0.0
